data_1567563
loop_
_publ_author_name
'Gong, Huihua'
'Cui, Tianhua'
'Liu, Zheyuan'
'Zheng, Yanling'
'Zheng, Xueli'
'Fu, Haiyan'
'Yuan, Maolin'
'Chen, Hua'
'Xu, Jiaqi'
'Li, Ruixiang'

_publ_section_title
;
 Nitrogen--nitrogen-functionalized N-heterocyclic carbene ruthenium(ii)
 complexes realized efficient CO2 hydrogenation to formate
;
_journal_issue 20
_journal_name_full 'Catalysis Science &amp; Technology'
_journal_page_first 6213
_journal_page_last 6218
_journal_paper_doi 10.1039/D2CY00741J
_journal_volume 12
_journal_year 2022
_chemical_formula_moiety 'C32 H34 N4 O P Ru, B F4'
_chemical_formula_sum 'C32 H34 B F4 N4 O P Ru'
_chemical_formula_weight 709.48
_space_group_crystal_system monoclinic
_space_group_IT_number 14
_space_group_name_Hall '-P 2yn'
_space_group_name_H-M_alt 'P 1 21/n 1'
_atom_sites_solution_hydrogens mixed
_atom_sites_solution_primary iterative
_audit_creation_date 2021-03-11
_audit_creation_method
;
Olex2 1.2
(compiled 2018.05.29 svn.r3508 for OlexSys, GUI svn.r5506)
;
_audit_update_record
;
2021-12-01 deposited with the CCDC.	2022-09-02 downloaded from the CCDC.
;
_cell_angle_alpha 90
_cell_angle_beta 110.261(3)
_cell_angle_gamma 90
_cell_formula_units_Z 4
_cell_length_a 17.8555(5)
_cell_length_b 10.37049(19)
_cell_length_c 18.2838(5)
_cell_measurement_reflns_used 4870
_cell_measurement_temperature 293(2)
_cell_measurement_theta_max 28.7940
_cell_measurement_theta_min 3.5940
_cell_volume 3176.13(15)
_computing_cell_refinement
;
CrysAlisPro, Agilent Technologies,
Version 1.171.37.34 (release 22-05-2014 CrysAlis171 .NET)
(compiled May 22 2014,16:03:01)
;
_computing_data_collection
;
CrysAlisPro, Agilent Technologies,
Version 1.171.37.34 (release 22-05-2014 CrysAlis171 .NET)
(compiled May 22 2014,16:03:01)
;
_computing_data_reduction
;
CrysAlisPro, Agilent Technologies,
Version 1.171.37.34 (release 22-05-2014 CrysAlis171 .NET)
(compiled May 22 2014,16:03:01)
;
_computing_molecular_graphics 'Olex2 (Dolomanov et al., 2009)'
_computing_publication_material 'Olex2 (Dolomanov et al., 2009)'
_computing_structure_refinement 'ShelXL (Sheldrick, 2015)'
_computing_structure_solution
;
Superflip (Palatinus & Chapuis, 2007;Palatinus & van der Lee, 2008;
Palatinus et al., 2012)
;
_diffrn_ambient_temperature 293(2)
_diffrn_detector 'CCD plate'
_diffrn_detector_area_resol_mean 16.0874
_diffrn_detector_type Eos
_diffrn_measured_fraction_theta_full 0.998
_diffrn_measured_fraction_theta_max 0.850
_diffrn_measurement_details
;
#__ type_ start__ end____ width___ exp.time_
  1 omega  -21.00   18.00   1.0000    8.0000
omega____ theta____ kappa____ phi______ frames
    -      -15.4773  -99.0000  150.0000 39

#__ type_ start__ end____ width___ exp.time_
  2 omega  -56.00    3.00   1.0000    8.0000
omega____ theta____ kappa____ phi______ frames
    -      -15.4773  -38.0000 -180.0000 59

#__ type_ start__ end____ width___ exp.time_
  3 omega  -84.00   50.00   1.0000    8.0000
omega____ theta____ kappa____ phi______ frames
    -      -15.4773    0.0000   60.0000 134
;
_diffrn_measurement_device 'four-circle diffractometer'
_diffrn_measurement_device_type 'Xcalibur, Eos'
_diffrn_measurement_method '\w scans'
_diffrn_orient_matrix_UB_11 0.0211180000
_diffrn_orient_matrix_UB_12 0.0252743000
_diffrn_orient_matrix_UB_13 0.0375602000
_diffrn_orient_matrix_UB_21 -0.0319009000
_diffrn_orient_matrix_UB_22 -0.0178896000
_diffrn_orient_matrix_UB_23 0.0126016000
_diffrn_orient_matrix_UB_31 0.0181200000
_diffrn_orient_matrix_UB_32 -0.0609926000
_diffrn_orient_matrix_UB_33 0.0118919000
_diffrn_radiation_monochromator graphite
_diffrn_radiation_probe x-ray
_diffrn_radiation_type MoK\a
_diffrn_radiation_wavelength 0.71073
_diffrn_reflns_av_R_equivalents 0.0241
_diffrn_reflns_av_unetI/netI 0.0433
_diffrn_reflns_Laue_measured_fraction_full 0.998
_diffrn_reflns_Laue_measured_fraction_max 0.850
_diffrn_reflns_limit_h_max 24
_diffrn_reflns_limit_h_min -22
_diffrn_reflns_limit_k_max 12
_diffrn_reflns_limit_k_min -8
_diffrn_reflns_limit_l_max 24
_diffrn_reflns_limit_l_min -14
_diffrn_reflns_number 16126
_diffrn_reflns_point_group_measured_fraction_full 0.998
_diffrn_reflns_point_group_measured_fraction_max 0.850
_diffrn_reflns_theta_full 25.242
_diffrn_reflns_theta_max 29.209
_diffrn_reflns_theta_min 2.996
_diffrn_source 'Enhance (Mo) X-ray Source'
_exptl_absorpt_coefficient_mu 0.600
_exptl_absorpt_correction_T_max 1.00000
_exptl_absorpt_correction_T_min 0.97589
_exptl_absorpt_correction_type multi-scan
_exptl_absorpt_process_details
;
CrysAlisPro, Agilent Technologies,
Version 1.171.37.34 (release 22-05-2014 CrysAlis171 .NET)
(compiled May 22 2014,16:03:01)
Empirical absorption correction using spherical harmonics,
 implemented in SCALE3 ABSPACK scaling algorithm.
;
_exptl_crystal_density_diffrn 1.484
_exptl_crystal_density_method 'not measured'
_exptl_crystal_F_000 1448
_refine_diff_density_max 0.612
_refine_diff_density_min -0.396
_refine_diff_density_rms 0.070
_refine_ls_extinction_method none
_refine_ls_goodness_of_fit_ref 1.026
_refine_ls_hydrogen_treatment mixed
_refine_ls_matrix_type full
_refine_ls_number_parameters 403
_refine_ls_number_reflns 7329
_refine_ls_number_restraints 0
_refine_ls_restrained_S_all 1.026
_refine_ls_R_factor_all 0.0618
_refine_ls_R_factor_gt 0.0427
_refine_ls_shift/su_max 0.001
_refine_ls_shift/su_mean 0.000
_refine_ls_structure_factor_coef Fsqd
_refine_ls_weighting_details 'w=1/[\s^2^(Fo^2^)+(0.0437P)^2^+2.1031P] where P=(Fo^2^+2Fc^2^)/3'
_refine_ls_weighting_scheme calc
_refine_ls_wR_factor_gt 0.0948
_refine_ls_wR_factor_ref 0.1062
_reflns_Friedel_coverage 0.000
_reflns_number_gt 5681
_reflns_number_total 7329
_reflns_threshold_expression 'I > 2\s(I)'
_cod_data_source_file d2cy00741j2.cif
_cod_data_source_block 210311_s2_ghh
_cod_depositor_comments 'Adding full bibliography for 1567562--1567564.cif.'
_cod_original_cell_volume 3176.11(14)
_cod_database_code 1567563
_shelx_shelxl_version_number 2018/3
_chemical_oxdiff_formula c12h12n2o3cl1ru1
_shelx_space_group_comment
;
The symmetry employed for this shelxl refinement is uniquely defined
by the following loop, which should always be used as a source of
symmetry information in preference to the above space-group names.
They are only intended as comments.
;
_reflns_odcompleteness_completeness 99.80
_reflns_odcompleteness_iscentric 1
_reflns_odcompleteness_theta 26.32
_olex2_refinement_description
;
1. Fixed Uiso
 At 1.2 times of:
  All C(H) groups, All C(H,H) groups
 At 1.5 times of:
  All C(H,H,H) groups
2.a Secondary CH2 refined with riding coordinates:
 C6(H6A,H6B), C8(H8A,H8B), C9(H9A,H9B)
2.b Aromatic/amide H refined with riding coordinates:
 C1(H1), C2(H2), C3(H3), C4(H4), C11(H11), C12(H12), C15(H15), C16(H16),
 C17(H17), C18(H18), C19(H19), C21(H21), C22(H22), C23(H23), C24(H24), C25(H25),
  C27(H27), C28(H28), C29(H29), C30(H30), C31(H31)
2.c Idealised Me refined as rotating group:
 C7(H7A,H7B,H7C), C13(H13A,H13B,H13C)
;
_olex2_submission_special_instructions 'No special instructions were received'

loop_
_space_group_symop_operation_xyz
'x, y, z'
'-x+1/2, y+1/2, -z+1/2'
'-x, -y, -z'
'x-1/2, -y-1/2, z-1/2'

loop_
_atom_site_label
_atom_site_type_symbol
_atom_site_fract_x
_atom_site_fract_y
_atom_site_fract_z
_atom_site_U_iso_or_equiv
_atom_site_adp_type
_atom_site_occupancy
_atom_site_site_symmetry_order
_atom_site_calc_flag
_atom_site_refinement_flags_posn
_atom_site_refinement_flags_adp
_atom_site_refinement_flags_occupancy
_atom_site_disorder_assembly
_atom_site_disorder_group
Ru1 Ru 0.74823(2) 0.71111(2) 0.42071(2) 0.03492(9) Uani 1 1 d . . . . .
H H 0.7099(19) 0.601(3) 0.4466(18) 0.053(9) Uiso 1 1 d . . . . .
P1 P 0.64543(4) 0.82445(7) 0.44767(4) 0.03368(17) Uani 1 1 d . . . . .
O1 O 0.63803(18) 0.6621(3) 0.25825(15) 0.0790(9) Uani 1 1 d . . . . .
N1 N 0.82919(14) 0.7361(2) 0.53768(15) 0.0389(6) Uani 1 1 d . . . . .
N2 N 0.82872(17) 0.8750(3) 0.40794(17) 0.0518(7) Uani 1 1 d . . . . .
N3 N 0.90631(16) 0.5987(3) 0.41351(16) 0.0487(7) Uani 1 1 d . . . . .
N4 N 0.81938(18) 0.4491(3) 0.38935(16) 0.0528(7) Uani 1 1 d . . . . .
C1 C 0.8367(2) 0.6527(3) 0.59654(19) 0.0478(8) Uani 1 1 d . . . . .
H1 H 0.805357 0.578710 0.586391 0.057 Uiso 1 1 calc R . . . .
C2 C 0.8891(2) 0.6735(4) 0.6710(2) 0.0672(11) Uani 1 1 d . . . . .
H2 H 0.892556 0.614870 0.710535 0.081 Uiso 1 1 calc R . . . .
C3 C 0.9357(2) 0.7803(5) 0.6861(3) 0.0742(12) Uani 1 1 d . . . . .
H3 H 0.971388 0.795757 0.736134 0.089 Uiso 1 1 calc R . . . .
C4 C 0.9299(2) 0.8653(4) 0.6270(3) 0.0696(11) Uani 1 1 d . . . . .
H4 H 0.961922 0.938551 0.636535 0.084 Uiso 1 1 calc R . . . .
C5 C 0.87595(19) 0.8416(3) 0.5528(2) 0.0480(8) Uani 1 1 d . . . . .
C6 C 0.8614(2) 0.9354(3) 0.4865(2) 0.0622(10) Uani 1 1 d . . . . .
H6A H 0.824443 1.001082 0.490737 0.075 Uiso 1 1 calc R . . . .
H6B H 0.911366 0.977882 0.491460 0.075 Uiso 1 1 calc R . . . .
C7 C 0.7855(3) 0.9767(4) 0.3515(3) 0.0813(14) Uani 1 1 d . . . . .
H7A H 0.760238 0.938663 0.301032 0.122 Uiso 1 1 calc GR . . . .
H7B H 0.822714 1.041360 0.348287 0.122 Uiso 1 1 calc GR . . . .
H7C H 0.745735 1.015502 0.368761 0.122 Uiso 1 1 calc GR . . . .
C8 C 0.8940(2) 0.8302(4) 0.3816(3) 0.0657(11) Uani 1 1 d . . . . .
H8A H 0.927929 0.903367 0.381746 0.079 Uiso 1 1 calc R . . . .
H8B H 0.870664 0.800729 0.328116 0.079 Uiso 1 1 calc R . . . .
C9 C 0.9455(2) 0.7240(3) 0.4291(3) 0.0628(10) Uani 1 1 d . . . . .
H9A H 0.994643 0.719840 0.417824 0.075 Uiso 1 1 calc R . . . .
H9B H 0.959276 0.744082 0.484053 0.075 Uiso 1 1 calc R . . . .
C10 C 0.82917(19) 0.5772(3) 0.40614(17) 0.0418(7) Uani 1 1 d . . . . .
C11 C 0.9438(2) 0.4872(4) 0.4025(2) 0.0618(10) Uani 1 1 d . . . . .
H11 H 0.996529 0.479027 0.405229 0.074 Uiso 1 1 calc R . . . .
C12 C 0.8894(3) 0.3945(4) 0.3872(2) 0.0646(10) Uani 1 1 d . . . . .
H12 H 0.896855 0.308573 0.376977 0.077 Uiso 1 1 calc R . . . .
C13 C 0.7468(2) 0.3756(4) 0.3765(3) 0.0708(11) Uani 1 1 d . . . . .
H13A H 0.737143 0.367160 0.424810 0.106 Uiso 1 1 calc GR . . . .
H13B H 0.752468 0.291491 0.357107 0.106 Uiso 1 1 calc GR . . . .
H13C H 0.702628 0.419425 0.339158 0.106 Uiso 1 1 calc GR . . . .
C14 C 0.66478(17) 0.8486(3) 0.55212(16) 0.0382(7) Uani 1 1 d . . . . .
C15 C 0.72196(19) 0.9362(3) 0.59510(18) 0.0457(7) Uani 1 1 d . . . . .
H15 H 0.748588 0.986752 0.569917 0.055 Uiso 1 1 calc R . . . .
C16 C 0.7401(2) 0.9496(4) 0.6747(2) 0.0588(9) Uani 1 1 d . . . . .
H16 H 0.777514 1.010339 0.702299 0.071 Uiso 1 1 calc R . . . .
C17 C 0.7026(2) 0.8731(5) 0.7128(2) 0.0719(12) Uani 1 1 d . . . . .
H17 H 0.714928 0.881253 0.766322 0.086 Uiso 1 1 calc R . . . .
C18 C 0.6472(3) 0.7849(5) 0.6717(2) 0.0872(16) Uani 1 1 d . . . . .
H18 H 0.622228 0.732553 0.697641 0.105 Uiso 1 1 calc R . . . .
C19 C 0.6279(2) 0.7726(4) 0.5919(2) 0.0676(11) Uani 1 1 d . . . . .
H19 H 0.589685 0.712578 0.564709 0.081 Uiso 1 1 calc R . . . .
C20 C 0.61278(18) 0.9833(3) 0.40323(17) 0.0381(7) Uani 1 1 d . . . . .
C21 C 0.6133(2) 1.0952(3) 0.4437(2) 0.0542(9) Uani 1 1 d . . . . .
H21 H 0.631733 1.093361 0.497885 0.065 Uiso 1 1 calc R . . . .
C22 C 0.5869(3) 1.2109(3) 0.4053(2) 0.0674(11) Uani 1 1 d . . . . .
H22 H 0.588466 1.285703 0.433795 0.081 Uiso 1 1 calc R . . . .
C23 C 0.5586(3) 1.2152(4) 0.3259(3) 0.0694(12) Uani 1 1 d . . . . .
H23 H 0.540849 1.292772 0.300206 0.083 Uiso 1 1 calc R . . . .
C24 C 0.5565(3) 1.1057(4) 0.2844(2) 0.0689(11) Uani 1 1 d . . . . .
H24 H 0.536236 1.108293 0.230238 0.083 Uiso 1 1 calc R . . . .
C25 C 0.5842(2) 0.9908(3) 0.3221(2) 0.0590(10) Uani 1 1 d . . . . .
H25 H 0.583722 0.917218 0.292896 0.071 Uiso 1 1 calc R . . . .
C26 C 0.54842(17) 0.7402(3) 0.41599(16) 0.0375(6) Uani 1 1 d . . . . .
C27 C 0.5435(2) 0.6077(3) 0.4062(2) 0.0541(9) Uani 1 1 d . . . . .
H27 H 0.589585 0.560411 0.412639 0.065 Uiso 1 1 calc R . . . .
C28 C 0.4709(2) 0.5446(4) 0.3870(2) 0.0670(11) Uani 1 1 d . . . . .
H28 H 0.468851 0.455503 0.380710 0.080 Uiso 1 1 calc R . . . .
C29 C 0.4027(2) 0.6113(4) 0.3774(2) 0.0607(10) Uani 1 1 d . . . . .
H29 H 0.354316 0.567951 0.365538 0.073 Uiso 1 1 calc R . . . .
C30 C 0.4054(2) 0.7434(4) 0.3851(2) 0.0612(10) Uani 1 1 d . . . . .
H30 H 0.358710 0.789666 0.377495 0.073 Uiso 1 1 calc R . . . .
C31 C 0.4778(2) 0.8075(3) 0.4043(2) 0.0512(8) Uani 1 1 d . . . . .
H31 H 0.479129 0.896780 0.409490 0.061 Uiso 1 1 calc R . . . .
C32 C 0.6807(2) 0.6832(3) 0.3212(2) 0.0481(8) Uani 1 1 d . . . . .
F1 F 0.10936(18) 0.6291(3) 0.3881(2) 0.1400(14) Uani 1 1 d . . . . .
F2 F 0.1487(3) 0.7868(3) 0.4694(2) 0.1543(16) Uani 1 1 d . . . . .
F3 F 0.2196(2) 0.7261(6) 0.4014(3) 0.206(2) Uani 1 1 d . . . . .
F4 F 0.1027(4) 0.8230(4) 0.3473(3) 0.189(2) Uani 1 1 d . . . . .
B1 B 0.1463(3) 0.7390(5) 0.4011(3) 0.0660(13) Uani 1 1 d . . . . .

loop_
_atom_site_aniso_label
_atom_site_aniso_U_11
_atom_site_aniso_U_22
_atom_site_aniso_U_33
_atom_site_aniso_U_23
_atom_site_aniso_U_13
_atom_site_aniso_U_12
Ru1 0.03329(14) 0.03665(14) 0.03678(14) 0.00123(10) 0.01464(10) 0.00009(10)
P1 0.0314(4) 0.0375(4) 0.0326(4) 0.0004(3) 0.0116(3) -0.0003(3)
O1 0.081(2) 0.102(2) 0.0424(15) -0.0132(14) 0.0055(14) 0.0246(17)
N1 0.0313(13) 0.0412(13) 0.0446(15) -0.0044(11) 0.0138(11) 0.0006(11)
N2 0.0559(18) 0.0462(15) 0.0657(19) 0.0128(14) 0.0367(16) 0.0016(13)
N3 0.0438(15) 0.0544(16) 0.0545(17) -0.0016(13) 0.0252(13) 0.0059(13)
N4 0.0562(18) 0.0461(16) 0.0555(18) -0.0055(13) 0.0186(15) 0.0059(14)
C1 0.0480(19) 0.0455(18) 0.0467(19) 0.0044(15) 0.0121(16) 0.0056(15)
C2 0.063(2) 0.084(3) 0.044(2) 0.0001(19) 0.0042(18) 0.013(2)
C3 0.052(2) 0.100(3) 0.058(3) -0.021(2) 0.003(2) 0.003(2)
C4 0.045(2) 0.079(3) 0.082(3) -0.032(2) 0.017(2) -0.019(2)
C5 0.0397(17) 0.0470(18) 0.062(2) -0.0138(16) 0.0232(16) -0.0084(15)
C6 0.069(3) 0.0424(19) 0.090(3) -0.0089(19) 0.046(2) -0.0176(18)
C7 0.088(3) 0.066(3) 0.110(4) 0.037(2) 0.059(3) 0.010(2)
C8 0.068(3) 0.058(2) 0.093(3) 0.006(2) 0.057(2) -0.0024(19)
C9 0.044(2) 0.066(2) 0.093(3) -0.007(2) 0.041(2) -0.0005(18)
C10 0.0423(18) 0.0454(17) 0.0369(16) -0.0029(13) 0.0127(14) 0.0029(14)
C11 0.057(2) 0.068(2) 0.067(2) 0.001(2) 0.031(2) 0.024(2)
C12 0.074(3) 0.055(2) 0.067(3) -0.0034(19) 0.028(2) 0.021(2)
C13 0.073(3) 0.046(2) 0.086(3) -0.008(2) 0.019(2) -0.003(2)
C14 0.0338(15) 0.0485(17) 0.0322(15) 0.0011(13) 0.0112(12) 0.0008(13)
C15 0.0429(18) 0.0529(19) 0.0421(18) -0.0022(14) 0.0158(15) -0.0011(15)
C16 0.050(2) 0.075(2) 0.046(2) -0.0146(18) 0.0105(17) -0.0077(19)
C17 0.061(2) 0.120(4) 0.0341(19) -0.003(2) 0.0150(18) -0.006(2)
C18 0.079(3) 0.140(4) 0.040(2) 0.009(2) 0.017(2) -0.042(3)
C19 0.063(2) 0.096(3) 0.041(2) -0.0002(19) 0.0148(18) -0.037(2)
C20 0.0364(16) 0.0409(16) 0.0381(16) 0.0038(13) 0.0144(13) 0.0040(13)
C21 0.065(2) 0.0506(19) 0.048(2) 0.0010(16) 0.0212(18) 0.0122(18)
C22 0.090(3) 0.0413(19) 0.073(3) 0.0037(18) 0.030(2) 0.0162(19)
C23 0.082(3) 0.055(2) 0.074(3) 0.021(2) 0.031(2) 0.021(2)
C24 0.089(3) 0.068(2) 0.046(2) 0.0143(19) 0.019(2) 0.017(2)
C25 0.079(3) 0.052(2) 0.0417(19) 0.0039(16) 0.0161(18) 0.0123(19)
C26 0.0293(14) 0.0508(17) 0.0309(15) -0.0011(13) 0.0087(12) -0.0043(13)
C27 0.0372(18) 0.0482(19) 0.074(2) 0.0041(17) 0.0156(17) -0.0029(15)
C28 0.046(2) 0.055(2) 0.095(3) 0.001(2) 0.018(2) -0.0141(18)
C29 0.0345(18) 0.080(3) 0.066(2) -0.008(2) 0.0147(17) -0.0155(18)
C30 0.0330(18) 0.086(3) 0.064(2) -0.015(2) 0.0157(17) 0.0027(18)
C31 0.0408(18) 0.056(2) 0.056(2) -0.0141(16) 0.0158(16) -0.0015(16)
C32 0.051(2) 0.0532(19) 0.0446(19) -0.0006(15) 0.0226(16) 0.0131(16)
F1 0.090(2) 0.0615(16) 0.264(4) -0.037(2) 0.056(3) -0.0189(16)
F2 0.244(5) 0.118(3) 0.110(3) -0.041(2) 0.073(3) 0.001(3)
F3 0.090(3) 0.333(7) 0.229(5) -0.078(4) 0.099(3) -0.063(3)
F4 0.261(6) 0.113(3) 0.157(4) 0.035(3) 0.029(4) 0.021(3)
B1 0.065(3) 0.059(3) 0.082(3) -0.021(2) 0.035(3) -0.015(2)

loop_
_atom_type_symbol
_atom_type_description
_atom_type_scat_dispersion_real
_atom_type_scat_dispersion_imag
_atom_type_scat_source
C C 0.0033 0.0016 'International Tables Vol C Tables 4.2.6.8 and 6.1.1.4'
H H 0.0000 0.0000 'International Tables Vol C Tables 4.2.6.8 and 6.1.1.4'
B B 0.0013 0.0007 'International Tables Vol C Tables 4.2.6.8 and 6.1.1.4'
F F 0.0171 0.0103 'International Tables Vol C Tables 4.2.6.8 and 6.1.1.4'
N N 0.0061 0.0033 'International Tables Vol C Tables 4.2.6.8 and 6.1.1.4'
O O 0.0106 0.0060 'International Tables Vol C Tables 4.2.6.8 and 6.1.1.4'
P P 0.1023 0.0942 'International Tables Vol C Tables 4.2.6.8 and 6.1.1.4'
Ru Ru -1.2594 0.8363 'International Tables Vol C Tables 4.2.6.8 and 6.1.1.4'

loop_
_geom_angle_atom_site_label_1
_geom_angle_atom_site_label_2
_geom_angle_atom_site_label_3
_geom_angle
_geom_angle_site_symmetry_1
_geom_angle_site_symmetry_3
_geom_angle_publ_flag
N1 Ru1 P1 92.05(7) . . ?
N1 Ru1 N2 77.38(10) . . ?
N2 Ru1 P1 102.22(7) . . ?
C10 Ru1 P1 167.64(9) . . ?
C10 Ru1 N1 87.15(10) . . ?
C10 Ru1 N2 89.66(11) . . ?
C32 Ru1 P1 89.65(10) . . ?
C32 Ru1 N1 177.73(12) . . ?
C32 Ru1 N2 103.73(13) . . ?
C32 Ru1 C10 90.86(13) . . ?
C14 P1 Ru1 113.79(10) . . ?
C14 P1 C20 104.71(14) . . ?
C14 P1 C26 102.06(13) . . ?
C20 P1 Ru1 120.13(10) . . ?
C20 P1 C26 99.57(14) . . ?
C26 P1 Ru1 114.21(10) . . ?
C1 N1 Ru1 124.4(2) . . ?
C5 N1 Ru1 117.4(2) . . ?
C5 N1 C1 118.3(3) . . ?
C6 N2 Ru1 105.34(18) . . ?
C6 N2 C7 107.8(3) . . ?
C7 N2 Ru1 113.8(2) . . ?
C8 N2 Ru1 113.1(2) . . ?
C8 N2 C6 110.8(3) . . ?
C8 N2 C7 105.9(3) . . ?
C10 N3 C9 124.7(3) . . ?
C10 N3 C11 111.9(3) . . ?
C11 N3 C9 123.4(3) . . ?
C10 N4 C12 111.0(3) . . ?
C10 N4 C13 125.9(3) . . ?
C12 N4 C13 123.1(3) . . ?
N1 C1 C2 122.3(3) . . ?
C3 C2 C1 119.2(4) . . ?
C2 C3 C4 119.5(4) . . ?
C3 C4 C5 119.6(4) . . ?
N1 C5 C4 121.1(3) . . ?
N1 C5 C6 116.0(3) . . ?
C4 C5 C6 122.7(3) . . ?
N2 C6 C5 113.9(3) . . ?
N2 C8 C9 115.7(3) . . ?
N3 C9 C8 112.6(3) . . ?
N3 C10 Ru1 127.1(2) . . ?
N3 C10 N4 103.3(3) . . ?
N4 C10 Ru1 129.6(2) . . ?
C12 C11 N3 106.3(3) . . ?
C11 C12 N4 107.5(3) . . ?
C15 C14 P1 120.9(2) . . ?
C19 C14 P1 121.1(3) . . ?
C19 C14 C15 117.7(3) . . ?
C16 C15 C14 121.3(3) . . ?
C17 C16 C15 119.8(3) . . ?
C18 C17 C16 119.7(4) . . ?
C17 C18 C19 120.7(4) . . ?
C18 C19 C14 120.7(4) . . ?
C21 C20 P1 125.2(2) . . ?
C21 C20 C25 117.2(3) . . ?
C25 C20 P1 117.6(2) . . ?
C20 C21 C22 121.3(3) . . ?
C23 C22 C21 120.2(3) . . ?
C24 C23 C22 119.7(3) . . ?
C23 C24 C25 120.5(4) . . ?
C24 C25 C20 121.0(3) . . ?
C27 C26 P1 121.4(2) . . ?
C27 C26 C31 117.7(3) . . ?
C31 C26 P1 120.8(2) . . ?
C28 C27 C26 121.0(3) . . ?
C29 C28 C27 120.7(4) . . ?
C28 C29 C30 119.7(3) . . ?
C29 C30 C31 120.1(3) . . ?
C30 C31 C26 120.9(3) . . ?
O1 C32 Ru1 178.2(3) . . ?
F1 B1 F2 110.3(5) . . ?
F1 B1 F3 110.8(5) . . ?
F1 B1 F4 107.9(5) . . ?
F2 B1 F4 105.5(4) . . ?
F3 B1 F2 109.0(5) . . ?
F3 B1 F4 113.2(5) . . ?

loop_
_geom_bond_atom_site_label_1
_geom_bond_atom_site_label_2
_geom_bond_distance
_geom_bond_site_symmetry_2
_geom_bond_publ_flag
Ru1 P1 2.3707(8) . ?
Ru1 N1 2.142(3) . ?
Ru1 N2 2.289(3) . ?
Ru1 C10 2.087(3) . ?
Ru1 C32 1.824(4) . ?
P1 C14 1.836(3) . ?
P1 C20 1.840(3) . ?
P1 C26 1.845(3) . ?
O1 C32 1.161(4) . ?
N1 C1 1.351(4) . ?
N1 C5 1.345(4) . ?
N2 C6 1.489(5) . ?
N2 C7 1.490(5) . ?
N2 C8 1.482(4) . ?
N3 C9 1.457(4) . ?
N3 C10 1.355(4) . ?
N3 C11 1.385(4) . ?
N4 C10 1.362(4) . ?
N4 C12 1.384(4) . ?
N4 C13 1.452(5) . ?
C1 C2 1.376(5) . ?
C2 C3 1.355(6) . ?
C3 C4 1.371(6) . ?
C4 C5 1.387(5) . ?
C5 C6 1.506(5) . ?
C8 C9 1.503(5) . ?
C11 C12 1.326(5) . ?
C14 C15 1.389(4) . ?
C14 C19 1.384(4) . ?
C15 C16 1.384(4) . ?
C16 C17 1.373(5) . ?
C17 C18 1.365(6) . ?
C18 C19 1.384(5) . ?
C20 C21 1.374(4) . ?
C20 C25 1.394(4) . ?
C21 C22 1.388(5) . ?
C22 C23 1.362(5) . ?
C23 C24 1.358(5) . ?
C24 C25 1.379(5) . ?
C26 C27 1.384(4) . ?
C26 C31 1.393(4) . ?
C27 C28 1.384(5) . ?
C28 C29 1.359(5) . ?
C29 C30 1.376(5) . ?
C30 C31 1.385(5) . ?
F1 B1 1.297(5) . ?
F2 B1 1.331(6) . ?
F3 B1 1.314(6) . ?
F4 B1 1.343(6) . ?
